data_4109744
loop_
_publ_author_name
'Javier Ruiz'
'Bernab\'e F. Perandones'

_publ_section_title
;
 Base-Promoted Tautomerization of Imidazole Ligands to N-Heterocyclic
 Carbenes and Subsequent Transmetalation Reaction
;
_journal_name_full 'Journal of the American Chemical Society'
_journal_page_first 9298
_journal_page_last 9299
_journal_paper_doi 10.1021/ja073144n
_journal_volume 129
_journal_year 2007
_chemical_compound_source 'synthesis as described'
_chemical_formula_moiety '2(C22 H16 Mn N4 O3), C H2 Cl2, 2(F6 P)'
_chemical_formula_sum 'C45 H34 Cl2 F12 Mn2 N8 O6 P2'
_chemical_formula_weight 1253.52
_chemical_name_systematic
;
 ?
;
_space_group_IT_number 14
_symmetry_cell_setting monoclinic
_symmetry_Int_Tables_number 14
_symmetry_space_group_name_Hall '-P 2ybc'
_symmetry_space_group_name_H-M 'P 1 21/c 1'
_atom_sites_solution_hydrogens geom
_atom_sites_solution_primary direct
_atom_sites_solution_secondary difmap
_audit_conform_dict_location ftp://ftp.iucr.org/pub/cif_core.dic
_audit_conform_dict_name cif_core.dic
_audit_conform_dict_version 2.3
_audit_creation_date 2007-06-13T12:54:02-00:00
_audit_creation_method 'WinGX routine CIF_UPDATE'
_cell_angle_alpha 90
_cell_angle_beta 103.882(3)
_cell_angle_gamma 90
_cell_formula_units_Z 2
_cell_length_a 12.875(3)
_cell_length_b 9.1942(19)
_cell_length_c 21.330(4)
_cell_measurement_reflns_used 1955
_cell_measurement_temperature 110(2)
_cell_measurement_theta_max 26.22
_cell_measurement_theta_min 2.42
_cell_measurement_wavelength 0.71073
_cell_volume 2451.2(9)
_computing_cell_refinement "'BRUKER Smart"
_computing_data_collection "'BRUKER Smart"
_computing_data_reduction "'BRUKER Saint"
_computing_molecular_graphics 'Ortep-3 for Windows (Farrugia, 1997)'
_computing_publication_material 'WinGX publication routines (Farrugia, 1999)'
_computing_structure_refinement 'SHELXL-97 (Sheldrick, 1997)'
_computing_structure_solution 'SIR97 (Giacovazzo et al, 1997)'
_diffrn_ambient_temperature 110(2)
_diffrn_measured_fraction_theta_full 0.999
_diffrn_measured_fraction_theta_max 0.999
_diffrn_measurement_device_type 'Smart-CCD-1000 BRUKER'
_diffrn_measurement_method 'omega scans'
_diffrn_radiation_monochromator graphite
_diffrn_radiation_probe x-ray
_diffrn_radiation_source 'fine-focus sealed tube'
_diffrn_radiation_type MoK\a
_diffrn_radiation_wavelength 0.7107
_diffrn_reflns_av_R_equivalents 0.0462
_diffrn_reflns_av_unetI/netI 0.0444
_diffrn_reflns_limit_h_max 15
_diffrn_reflns_limit_h_min -16
_diffrn_reflns_limit_k_max 11
_diffrn_reflns_limit_k_min 0
_diffrn_reflns_limit_l_max 26
_diffrn_reflns_limit_l_min 0
_diffrn_reflns_number 22385
_diffrn_reflns_theta_full 26.37
_diffrn_reflns_theta_max 26.37
_diffrn_reflns_theta_min 1.63
_exptl_absorpt_coefficient_mu 0.793
_exptl_absorpt_correction_T_max 0.93
_exptl_absorpt_correction_T_min 0.68
_exptl_absorpt_correction_type multi-scan
_exptl_absorpt_process_details 'BRUKER SADABS'
_exptl_crystal_colour yellow
_exptl_crystal_density_diffrn 1.698
_exptl_crystal_description plate
_exptl_crystal_F_000 1260
_exptl_crystal_size_max 0.47
_exptl_crystal_size_mid 0.18
_exptl_crystal_size_min 0.09
_refine_diff_density_max 0.605
_refine_diff_density_min -0.676
_refine_diff_density_rms 0.081
_refine_ls_extinction_method none
_refine_ls_goodness_of_fit_ref 1.068
_refine_ls_hydrogen_treatment mixed
_refine_ls_matrix_type full
_refine_ls_number_parameters 356
_refine_ls_number_reflns 5006
_refine_ls_number_restraints 0
_refine_ls_restrained_S_all 1.068
_refine_ls_R_factor_all 0.0639
_refine_ls_R_factor_gt 0.0383
_refine_ls_shift/su_max 0.005
_refine_ls_shift/su_mean 0
_refine_ls_structure_factor_coef Fsqd
_refine_ls_weighting_details 'calc w=1/[\s^2^(Fo^2^)+(0.0362P)^2^+2.0133P] where P=(Fo^2^+2Fc^2^)/3'
_refine_ls_weighting_scheme calc
_refine_ls_wR_factor_gt 0.0838
_refine_ls_wR_factor_ref 0.0933
_reflns_number_gt 3579
_reflns_number_total 5006
_reflns_threshold_expression >2sigma(I)
_cod_data_source_file ja073144nsi20070614_010655.cif
_cod_data_source_block jv04bk1n
_cod_original_cell_volume 2451.1(9)
_cod_original_sg_symbol_H-M 'P 21/c'
_cod_original_formula_sum 'C45 H34 Cl2 F12 Mn2 N8 O6 P2 '
_cod_database_code 4109744

loop_
_symmetry_equiv_pos_as_xyz
'x, y, z'
'-x, y+1/2, -z+1/2'
'-x, -y, -z'
'x, -y-1/2, z-1/2'

loop_
_atom_site_label
_atom_site_type_symbol
_atom_site_fract_x
_atom_site_fract_y
_atom_site_fract_z
_atom_site_U_iso_or_equiv
_atom_site_adp_type
_atom_site_occupancy
_atom_site_symmetry_multiplicity
_atom_site_calc_flag
_atom_site_refinement_flags
_atom_site_disorder_group
Mn1 Mn 0.89247(3) 0.20001(4) 0.170999(18) 0.01429(11) Uani 1 1 d . .
N1 N 0.89031(16) 0.2743(2) 0.07983(10) 0.0153(5) Uani 1 1 d . .
C2 C 0.9322(2) 0.2062(3) 0.03563(12) 0.0188(6) Uani 1 1 d . .
H2 H 0.9647 0.1162 0.0461 0.023 Uiso 1 1 calc R .
C3 C 0.9290(2) 0.2641(3) -0.02442(13) 0.0227(6) Uani 1 1 d . .
H3 H 0.9579 0.2132 -0.0539 0.027 Uiso 1 1 calc R .
C4 C 0.8824(2) 0.3982(3) -0.04010(13) 0.0245(7) Uani 1 1 d . .
H4 H 0.8797 0.4396 -0.0803 0.029 Uiso 1 1 calc R .
C5 C 0.8399(2) 0.4703(3) 0.00483(13) 0.0247(7) Uani 1 1 d . .
H5 H 0.8083 0.5611 -0.0048 0.03 Uiso 1 1 calc R .
C6 C 0.8446(2) 0.4065(3) 0.06420(12) 0.0172(6) Uani 1 1 d . .
C7 C 0.8023(2) 0.4753(3) 0.11526(12) 0.0176(6) Uani 1 1 d . .
N8 N 0.81907(17) 0.3979(2) 0.17113(10) 0.0167(5) Uani 1 1 d . .
C9 C 0.7843(2) 0.4555(3) 0.22050(13) 0.0191(6) Uani 1 1 d . .
H9 H 0.797 0.4049 0.2593 0.023 Uiso 1 1 calc R .
C10 C 0.7312(2) 0.5855(3) 0.21582(13) 0.0228(6) Uani 1 1 d . .
H10 H 0.707 0.6208 0.2507 0.027 Uiso 1 1 calc R .
C11 C 0.7137(2) 0.6638(3) 0.15902(14) 0.0275(7) Uani 1 1 d . .
H11 H 0.6779 0.7524 0.155 0.033 Uiso 1 1 calc R .
C12 C 0.7506(2) 0.6075(3) 0.10827(14) 0.0249(7) Uani 1 1 d . .
H12 H 0.7405 0.6585 0.0696 0.03 Uiso 1 1 calc R .
C13 C 0.7456(2) 0.1074(3) 0.13300(12) 0.0157(6) Uani 1 1 d . .
N14 N 0.65362(17) 0.0922(2) 0.15344(10) 0.0159(5) Uani 1 1 d . .
C15 C 0.5746(2) 0.0204(3) 0.10805(12) 0.0181(6) Uani 1 1 d . .
H15 H 0.5057 -0.0011 0.1115 0.022 Uiso 1 1 calc R .
C16 C 0.6174(2) -0.0114(3) 0.05836(13) 0.0188(6) Uani 1 1 d . .
H16 H 0.5842 -0.0598 0.0206 0.023 Uiso 1 1 calc R .
N17 N 0.72025(17) 0.0418(3) 0.07437(10) 0.0169(5) Uani 1 1 d . .
C18 C 0.6365(2) 0.1339(3) 0.21546(12) 0.0163(6) Uani 1 1 d . .
C19 C 0.5814(2) 0.2597(3) 0.22024(14) 0.0241(6) Uani 1 1 d . .
H19 H 0.5575 0.3186 0.1842 0.029 Uiso 1 1 calc R .
C20 C 0.5614(2) 0.2986(4) 0.27945(15) 0.0320(7) Uani 1 1 d . .
H20 H 0.5261 0.3849 0.2837 0.038 Uiso 1 1 calc R .
C21 C 0.5950(2) 0.2063(4) 0.33196(14) 0.0306(7) Uani 1 1 d . .
H21 H 0.5819 0.231 0.3716 0.037 Uiso 1 1 calc R .
C22 C 0.6474(2) 0.0788(4) 0.32584(14) 0.0302(7) Uani 1 1 d . .
H22 H 0.669 0.0175 0.3612 0.036 Uiso 1 1 calc R .
C23 C 0.6683(2) 0.0415(3) 0.26731(13) 0.0221(6) Uani 1 1 d . .
H23 H 0.7034 -0.045 0.263 0.026 Uiso 1 1 calc R .
C24 C 0.9482(2) 0.0237(3) 0.16159(12) 0.0175(6) Uani 1 1 d . .
O25 O 0.98043(16) -0.0899(2) 0.15561(10) 0.0258(5) Uani 1 1 d . .
C26 C 0.8977(2) 0.1557(3) 0.25421(13) 0.0184(6) Uani 1 1 d . .
O27 O 0.91095(16) 0.1294(2) 0.30818(9) 0.0277(5) Uani 1 1 d . .
C28 C 1.0269(2) 0.2766(3) 0.20033(12) 0.0178(6) Uani 1 1 d . .
O29 O 1.11139(15) 0.3189(2) 0.22073(9) 0.0257(5) Uani 1 1 d . .
P1 P 0.75064(6) 0.87167(8) 0.91600(3) 0.01866(17) Uani 1 1 d . .
F1 F 0.69103(13) 1.01592(18) 0.93139(8) 0.0274(4) Uani 1 1 d . .
F2 F 0.82024(13) 0.96509(19) 0.87850(8) 0.0299(4) Uani 1 1 d . .
F3 F 0.81021(15) 0.72753(19) 0.90223(8) 0.0331(4) Uani 1 1 d . .
F4 F 0.68109(14) 0.77754(19) 0.95489(8) 0.0302(4) Uani 1 1 d . .
F5 F 0.83922(13) 0.8953(2) 0.98266(8) 0.0309(4) Uani 1 1 d . .
F6 F 0.66018(13) 0.8489(2) 0.85120(8) 0.0362(5) Uani 1 1 d . .
Cl1 Cl 0.44905(8) 0.64402(11) 0.99331(5) 0.0511(3) Uani 1 1 d . 1
C30 C 0.4752(5) 0.4878(7) 1.0344(3) 0.0368(16) Uani 0.5 1 d P 1
H30A H 0.4073 0.444 1.0359 0.044 Uiso 0.5 1 calc PR 1
H30B H 0.5118 0.5116 1.0785 0.044 Uiso 0.5 1 calc PR 1
H17 H 0.765(2) 0.034(3) 0.0510(15) 0.030(9) Uiso 1 1 d . .

loop_
_atom_site_aniso_label
_atom_site_aniso_U_11
_atom_site_aniso_U_22
_atom_site_aniso_U_33
_atom_site_aniso_U_23
_atom_site_aniso_U_13
_atom_site_aniso_U_12
Mn1 0.0150(2) 0.0160(2) 0.0119(2) 0.00011(17) 0.00344(15) -0.00035(17)
N1 0.0139(11) 0.0187(13) 0.0133(11) -0.0019(9) 0.0034(9) 0.0002(9)
C2 0.0185(13) 0.0206(15) 0.0185(14) -0.0030(12) 0.0068(11) 0.0012(12)
C3 0.0222(14) 0.0317(17) 0.0167(14) -0.0039(12) 0.0095(12) -0.0002(13)
C4 0.0288(16) 0.0348(18) 0.0112(14) 0.0035(12) 0.0074(12) 0.0046(13)
C5 0.0309(16) 0.0258(16) 0.0178(15) 0.0041(12) 0.0067(12) 0.0080(13)
C6 0.0174(13) 0.0192(14) 0.0144(13) -0.0005(11) 0.0023(11) 0.0001(11)
C7 0.0181(14) 0.0198(15) 0.0151(14) -0.0011(11) 0.0046(11) 0.0003(11)
N8 0.0178(11) 0.0181(12) 0.0146(11) -0.0013(9) 0.0046(9) -0.0014(9)
C9 0.0189(14) 0.0253(16) 0.0134(13) -0.0029(12) 0.0044(11) -0.0016(12)
C10 0.0291(16) 0.0237(16) 0.0165(14) -0.0051(12) 0.0074(12) 0.0009(13)
C11 0.0339(17) 0.0240(17) 0.0249(16) -0.0038(13) 0.0071(13) 0.0088(13)
C12 0.0367(17) 0.0231(16) 0.0156(15) 0.0020(12) 0.0074(13) 0.0063(13)
C13 0.0165(13) 0.0168(14) 0.0141(13) 0.0007(11) 0.0044(10) 0.0002(11)
N14 0.0173(11) 0.0187(12) 0.0134(11) -0.0019(9) 0.0067(9) 0.0002(9)
C15 0.0145(13) 0.0216(15) 0.0165(14) -0.0007(11) 0.0006(11) -0.0017(11)
C16 0.0170(13) 0.0229(15) 0.0152(14) -0.0034(11) 0.0010(11) -0.0026(12)
N17 0.0144(11) 0.0251(13) 0.0120(11) -0.0030(10) 0.0045(9) -0.0031(10)
C18 0.0121(12) 0.0223(15) 0.0154(14) -0.0049(11) 0.0048(10) -0.0027(11)
C19 0.0298(16) 0.0245(16) 0.0187(15) 0.0012(12) 0.0075(12) 0.0064(13)
C20 0.0360(18) 0.0337(18) 0.0303(17) -0.0069(15) 0.0156(14) 0.0093(15)
C21 0.0333(17) 0.042(2) 0.0211(16) -0.0075(15) 0.0147(13) -0.0013(15)
C22 0.0307(17) 0.044(2) 0.0161(15) 0.0050(14) 0.0056(13) 0.0016(15)
C23 0.0230(15) 0.0221(15) 0.0222(15) 0.0000(12) 0.0076(12) 0.0037(12)
C24 0.0174(13) 0.0229(16) 0.0127(13) 0.0042(11) 0.0043(11) -0.0007(12)
O25 0.0302(11) 0.0209(12) 0.0280(12) 0.0025(9) 0.0104(9) 0.0066(9)
C26 0.0170(14) 0.0169(14) 0.0209(16) -0.0057(12) 0.0036(11) -0.0045(11)
O27 0.0405(12) 0.0289(12) 0.0124(11) -0.0002(9) 0.0038(9) -0.0113(10)
C28 0.0256(16) 0.0155(14) 0.0130(13) -0.0001(11) 0.0061(11) 0.0045(12)
O29 0.0199(11) 0.0275(12) 0.0286(11) -0.0038(9) 0.0034(9) -0.0041(9)
P1 0.0206(4) 0.0225(4) 0.0140(4) 0.0013(3) 0.0063(3) -0.0012(3)
F1 0.0285(9) 0.0267(10) 0.0298(9) 0.0051(8) 0.0127(7) 0.0063(8)
F2 0.0311(9) 0.0333(10) 0.0305(10) 0.0022(8) 0.0176(8) -0.0080(8)
F3 0.0474(11) 0.0277(10) 0.0311(10) -0.0026(8) 0.0232(9) 0.0048(8)
F4 0.0385(10) 0.0295(10) 0.0288(10) 0.0038(8) 0.0206(8) -0.0052(8)
F5 0.0254(9) 0.0459(11) 0.0188(9) -0.0045(8) 0.0004(7) 0.0073(8)
F6 0.0295(10) 0.0622(13) 0.0155(9) -0.0032(9) 0.0029(7) -0.0101(9)
Cl1 0.0456(5) 0.0426(5) 0.0613(6) -0.0073(5) 0.0056(5) -0.0021(4)
C30 0.034(4) 0.037(4) 0.043(4) -0.002(3) 0.015(3) -0.007(3)

loop_
_atom_type_symbol
_atom_type_description
_atom_type_scat_dispersion_real
_atom_type_scat_dispersion_imag
_atom_type_scat_source
C C 0.0033 0.0016 'International Tables Vol C Tables 4.2.6.8 and 6.1.1.4'
H H 0 0 'International Tables Vol C Tables 4.2.6.8 and 6.1.1.4'
N N 0.0061 0.0033 'International Tables Vol C Tables 4.2.6.8 and 6.1.1.4'
O O 0.0106 0.006 'International Tables Vol C Tables 4.2.6.8 and 6.1.1.4'
F F 0.0171 0.0103 'International Tables Vol C Tables 4.2.6.8 and 6.1.1.4'
P P 0.1023 0.0942 'International Tables Vol C Tables 4.2.6.8 and 6.1.1.4'
Mn Mn 0.3368 0.7283 'International Tables Vol C Tables 4.2.6.8 and 6.1.1.4'
S S 0.1246 0.1234 'International Tables Vol C Tables 4.2.6.8 and 6.1.1.4'
Cl Cl 0.1484 0.1585 'International Tables Vol C Tables 4.2.6.8 and 6.1.1.4'

loop_
_geom_angle_atom_site_label_1
_geom_angle_atom_site_label_2
_geom_angle_atom_site_label_3
_geom_angle
_geom_angle_site_symmetry_1
_geom_angle_site_symmetry_3
C24 Mn1 C26 89.13(12) . .
C24 Mn1 C28 90.84(12) . .
C26 Mn1 C28 86.65(11) . .
C24 Mn1 N8 173.51(10) . .
C26 Mn1 N8 96.16(11) . .
C28 Mn1 N8 93.22(10) . .
C24 Mn1 C13 86.38(11) . .
C26 Mn1 C13 96.21(11) . .
C28 Mn1 C13 175.98(11) . .
N8 Mn1 C13 89.29(10) . .
C24 Mn1 N1 96.23(10) . .
C26 Mn1 N1 173.49(11) . .
C28 Mn1 N1 89.58(10) . .
N8 Mn1 N1 78.75(8) . .
C13 Mn1 N1 87.82(9) . .
C2 N1 C6 117.8(2) . .
C2 N1 Mn1 126.23(19) . .
C6 N1 Mn1 115.90(16) . .
N1 C2 C3 122.9(3) . .
N1 C2 H2 118.6 . .
C3 C2 H2 118.6 . .
C4 C3 C2 119.0(3) . .
C4 C3 H3 120.5 . .
C2 C3 H3 120.5 . .
C3 C4 C5 118.9(3) . .
C3 C4 H4 120.5 . .
C5 C4 H4 120.5 . .
C4 C5 C6 119.5(3) . .
C4 C5 H5 120.2 . .
C6 C5 H5 120.2 . .
N1 C6 C5 121.8(2) . .
N1 C6 C7 114.8(2) . .
C5 C6 C7 123.5(3) . .
N8 C7 C12 121.8(2) . .
N8 C7 C6 114.5(2) . .
C12 C7 C6 123.7(2) . .
C9 N8 C7 117.8(2) . .
C9 N8 Mn1 126.10(19) . .
C7 N8 Mn1 116.07(17) . .
N8 C9 C10 122.7(3) . .
N8 C9 H9 118.7 . .
C10 C9 H9 118.7 . .
C9 C10 C11 119.5(3) . .
C9 C10 H10 120.2 . .
C11 C10 H10 120.2 . .
C10 C11 C12 118.5(3) . .
C10 C11 H11 120.8 . .
C12 C11 H11 120.8 . .
C7 C12 C11 119.6(3) . .
C7 C12 H12 120.2 . .
C11 C12 H12 120.2 . .
N17 C13 N14 102.3(2) . .
N17 C13 Mn1 122.94(18) . .
N14 C13 Mn1 134.75(19) . .
C13 N14 C15 111.9(2) . .
C13 N14 C18 126.9(2) . .
C15 N14 C18 121.1(2) . .
C16 C15 N14 106.5(2) . .
C16 C15 H15 126.8 . .
N14 C15 H15 126.8 . .
C15 C16 N17 106.3(2) . .
C15 C16 H16 126.9 . .
N17 C16 H16 126.9 . .
C13 N17 C16 113.1(2) . .
C13 N17 H17 122(2) . .
C16 N17 H17 125(2) . .
C19 C18 C23 121.3(2) . .
C19 C18 N14 119.1(2) . .
C23 C18 N14 119.4(2) . .
C18 C19 C20 119.6(3) . .
C18 C19 H19 120.2 . .
C20 C19 H19 120.2 . .
C21 C20 C19 119.0(3) . .
C21 C20 H20 120.5 . .
C19 C20 H20 120.5 . .
C22 C21 C20 120.6(3) . .
C22 C21 H21 119.7 . .
C20 C21 H21 119.7 . .
C21 C22 C23 120.3(3) . .
C21 C22 H22 119.9 . .
C23 C22 H22 119.9 . .
C18 C23 C22 119.1(3) . .
C18 C23 H23 120.4 . .
C22 C23 H23 120.4 . .
O25 C24 Mn1 177.8(2) . .
O27 C26 Mn1 173.8(2) . .
O29 C28 Mn1 176.7(2) . .
F2 P1 F6 91.00(10) . .
F2 P1 F3 90.13(10) . .
F6 P1 F3 90.84(10) . .
F2 P1 F1 90.65(9) . .
F6 P1 F1 90.00(10) . .
F3 P1 F1 178.84(10) . .
F2 P1 F5 90.35(10) . .
F6 P1 F5 178.25(10) . .
F3 P1 F5 90.27(10) . .
F1 P1 F5 88.87(9) . .
F2 P1 F4 179.26(11) . .
F6 P1 F4 89.73(10) . .
F3 P1 F4 89.98(10) . .
F1 P1 F4 89.23(9) . .
F5 P1 F4 88.92(10) . .
C30 Cl1 C30 61.6(4) . 3_667
Cl1 C30 Cl1 118.4(4) . 3_667
Cl1 C30 H30A 107.7 . .
Cl1 C30 H30A 107.7 3_667 .
Cl1 C30 H30B 107.7 . .
Cl1 C30 H30B 107.7 3_667 .
H30A C30 H30B 107.1 . .

loop_
_geom_bond_atom_site_label_1
_geom_bond_atom_site_label_2
_geom_bond_distance
_geom_bond_site_symmetry_2
Mn1 C24 1.803(3) .
Mn1 C26 1.806(3) .
Mn1 C28 1.834(3) .
Mn1 N8 2.051(2) .
Mn1 C13 2.054(3) .
Mn1 N1 2.055(2) .
N1 C2 1.347(3) .
N1 C6 1.357(3) .
C2 C3 1.379(4) .
C2 H2 0.93 .
C3 C4 1.377(4) .
C3 H3 0.93 .
C4 C5 1.382(4) .
C4 H4 0.93 .
C5 C6 1.384(4) .
C5 H5 0.93 .
C6 C7 1.473(4) .
C7 N8 1.360(3) .
C7 C12 1.376(4) .
N8 C9 1.347(3) .
C9 C10 1.369(4) .
C9 H9 0.93 .
C10 C11 1.381(4) .
C10 H10 0.93 .
C11 C12 1.383(4) .
C11 H11 0.93 .
C12 H12 0.93 .
C13 N17 1.356(3) .
C13 N14 1.364(3) .
N14 C15 1.391(3) .
N14 C18 1.444(3) .
C15 C16 1.339(4) .
C15 H15 0.93 .
C16 N17 1.376(3) .
C16 H16 0.93 .
N17 H17 0.85(3) .
C18 C19 1.373(4) .
C18 C23 1.377(4) .
C19 C20 1.395(4) .
C19 H19 0.93 .
C20 C21 1.389(4) .
C20 H20 0.93 .
C21 C22 1.374(4) .
C21 H21 0.93 .
C22 C23 1.382(4) .
C22 H22 0.93 .
C23 H23 0.93 .
C24 O25 1.142(3) .
C26 O27 1.148(3) .
C28 O29 1.139(3) .
P1 F2 1.5887(17) .
P1 F6 1.5932(18) .
P1 F3 1.5934(18) .
P1 F1 1.6051(17) .
P1 F5 1.6096(17) .
P1 F4 1.6110(17) .
Cl1 C30 1.674(7) .
Cl1 C30 1.746(6) 3_667
C30 Cl1 1.746(7) 3_667
C30 H30A 0.97 .
C30 H30B 0.97 .

loop_
_geom_torsion_atom_site_label_1
_geom_torsion_atom_site_label_2
_geom_torsion_atom_site_label_3
_geom_torsion_atom_site_label_4
_geom_torsion
_geom_torsion_site_symmetry_1
_geom_torsion_site_symmetry_4
C24 Mn1 N1 C2 -6.6(2) . .
C28 Mn1 N1 C2 84.2(2) . .
N8 Mn1 N1 C2 177.5(2) . .
C13 Mn1 N1 C2 -92.8(2) . .
C24 Mn1 N1 C6 175.32(19) . .
C28 Mn1 N1 C6 -93.88(19) . .
N8 Mn1 N1 C6 -0.50(18) . .
C13 Mn1 N1 C6 89.20(19) . .
C6 N1 C2 C3 -1.0(4) . .
Mn1 N1 C2 C3 -179.0(2) . .
N1 C2 C3 C4 0.9(4) . .
C2 C3 C4 C5 -0.3(4) . .
C3 C4 C5 C6 -0.2(4) . .
C2 N1 C6 C5 0.5(4) . .
Mn1 N1 C6 C5 178.7(2) . .
C2 N1 C6 C7 -179.0(2) . .
Mn1 N1 C6 C7 -0.8(3) . .
C4 C5 C6 N1 0.1(4) . .
C4 C5 C6 C7 179.5(3) . .
N1 C6 C7 N8 2.3(3) . .
C5 C6 C7 N8 -177.2(3) . .
N1 C6 C7 C12 -178.2(3) . .
C5 C6 C7 C12 2.4(4) . .
C12 C7 N8 C9 -0.8(4) . .
C6 C7 N8 C9 178.8(2) . .
C12 C7 N8 Mn1 177.7(2) . .
C6 C7 N8 Mn1 -2.7(3) . .
C26 Mn1 N8 C9 -3.9(2) . .
C28 Mn1 N8 C9 -90.9(2) . .
C13 Mn1 N8 C9 92.3(2) . .
N1 Mn1 N8 C9 -179.8(2) . .
C26 Mn1 N8 C7 177.71(19) . .
C28 Mn1 N8 C7 90.7(2) . .
C13 Mn1 N8 C7 -86.12(19) . .
N1 Mn1 N8 C7 1.81(18) . .
C7 N8 C9 C10 1.7(4) . .
Mn1 N8 C9 C10 -176.7(2) . .
N8 C9 C10 C11 -1.4(4) . .
C9 C10 C11 C12 0.2(4) . .
N8 C7 C12 C11 -0.4(4) . .
C6 C7 C12 C11 -179.9(3) . .
C10 C11 C12 C7 0.7(5) . .
C24 Mn1 C13 N17 -57.2(2) . .
C26 Mn1 C13 N17 -145.9(2) . .
N8 Mn1 C13 N17 118.0(2) . .
N1 Mn1 C13 N17 39.2(2) . .
C24 Mn1 C13 N14 123.1(3) . .
C26 Mn1 C13 N14 34.4(3) . .
N8 Mn1 C13 N14 -61.7(3) . .
N1 Mn1 C13 N14 -140.5(3) . .
N17 C13 N14 C15 -0.5(3) . .
Mn1 C13 N14 C15 179.2(2) . .
N17 C13 N14 C18 175.6(2) . .
Mn1 C13 N14 C18 -4.7(4) . .
C13 N14 C15 C16 0.5(3) . .
C18 N14 C15 C16 -175.8(2) . .
N14 C15 C16 N17 -0.3(3) . .
N14 C13 N17 C16 0.3(3) . .
Mn1 C13 N17 C16 -179.45(19) . .
C15 C16 N17 C13 0.0(3) . .
C13 N14 C18 C19 102.3(3) . .
C15 N14 C18 C19 -81.9(3) . .
C13 N14 C18 C23 -82.7(3) . .
C15 N14 C18 C23 93.1(3) . .
C23 C18 C19 C20 3.0(4) . .
N14 C18 C19 C20 177.9(3) . .
C18 C19 C20 C21 -2.0(5) . .
C19 C20 C21 C22 0.2(5) . .
C20 C21 C22 C23 0.6(5) . .
C19 C18 C23 C22 -2.2(4) . .
N14 C18 C23 C22 -177.1(2) . .
C21 C22 C23 C18 0.4(4) . .
C30 Cl1 C30 Cl1 0 3_667 3_667
